data_7120544
loop_
_publ_author_name
'Saini, Anoop Kumar'
'Natarajan, Kaushik'
'Mobin, Shaikh M.'

_publ_section_title
;
 A new multitalented azine ligand: elastic bending,
 single-crystal-to-single-crystal transformation and a fluorescence
 turn--on Al(III) sensor
;
_journal_name_full 'Chem. Commun.'
_journal_paper_doi 10.1039/C7CC04392A
_journal_year 2017
_chemical_formula_sum 'C22 H20 Fe2 N2'
_chemical_formula_weight 424.10
_space_group_crystal_system monoclinic
_space_group_IT_number 14
_space_group_name_Hall '-P 2ybc'
_space_group_name_H-M_alt 'P 1 21/c 1'
_symmetry_space_group_name_Hall '-P 2ybc'
_symmetry_space_group_name_H-M 'P 1 21/c 1'
_atom_sites_solution_hydrogens geom
_audit_creation_method SHELXL-2014/7
_audit_update_record
;
2017-07-31 deposited with the CCDC.
2017-08-11 downloaded from the CCDC.
;
_cell_angle_alpha 90
_cell_angle_beta 105.83(2)
_cell_angle_gamma 90
_cell_formula_units_Z 2
_cell_length_a 7.5953(15)
_cell_length_b 10.1025(15)
_cell_length_c 12.191(3)
_cell_measurement_reflns_used 1051
_cell_measurement_temperature 293(2)
_cell_measurement_theta_max 25.6460
_cell_measurement_theta_min 3.7760
_cell_volume 900.0(3)
_computing_cell_refinement 'CrysAlis RED, Oxford Diffraction Ltd.,'
_computing_data_collection 'CrysAlis CCD, Oxford Diffraction Ltd.,'
_computing_data_reduction 'CrysAlis RED, Oxford Diffraction Ltd.,'
_computing_molecular_graphics Ortep3
_computing_publication_material Shelx97
_computing_structure_refinement 'SHELXL-2014/7 (Sheldrick, 2014)'
_computing_structure_solution 'SHELXS-97 (Sheldrick, 1997)'
_diffrn_ambient_temperature 293(2)
_diffrn_detector_area_resol_mean 15.9948
_diffrn_measured_fraction_theta_full 0.994
_diffrn_measured_fraction_theta_max 0.894
_diffrn_measurement_device_type 'OXFORD DIFFRACTION SUPER NOVA'
_diffrn_measurement_method \w/q-scan
_diffrn_radiation_monochromator graphite
_diffrn_radiation_source 'Micro-Focus (Mo) X-ray Source'
_diffrn_radiation_type MoK\a
_diffrn_radiation_wavelength 0.71073
_diffrn_reflns_av_unetI/netI 0.1183
_diffrn_reflns_Laue_measured_fraction_full 0.994
_diffrn_reflns_Laue_measured_fraction_max 0.894
_diffrn_reflns_limit_h_max 10
_diffrn_reflns_limit_h_min -7
_diffrn_reflns_limit_k_max 13
_diffrn_reflns_limit_k_min -13
_diffrn_reflns_limit_l_max 15
_diffrn_reflns_limit_l_min -16
_diffrn_reflns_number 6135
_diffrn_reflns_point_group_measured_fraction_full 0.994
_diffrn_reflns_point_group_measured_fraction_max 0.894
_diffrn_reflns_theta_full 25.242
_diffrn_reflns_theta_max 28.896
_diffrn_reflns_theta_min 3.441
_exptl_absorpt_coefficient_mu 1.619
_exptl_absorpt_correction_T_max 1.00000
_exptl_absorpt_correction_T_min 0.28039
_exptl_absorpt_correction_type multi-scan
_exptl_absorpt_process_details
;
CrysAlisPro, Agilent Technologies,
Version 1.171.37.35 (release 13-08-2014 CrysAlis171 .NET)
(compiled Aug 13 2014,18:06:01)
Empirical absorption correction using spherical harmonics,
 implemented in SCALE3 ABSPACK scaling algorithm.
;
_exptl_crystal_colour colourless
_exptl_crystal_density_diffrn 1.565
_exptl_crystal_density_method 'not measured'
_exptl_crystal_description block
_exptl_crystal_F_000 436
_exptl_crystal_size_max 0.230
_exptl_crystal_size_mid 0.180
_exptl_crystal_size_min 0.120
_refine_diff_density_max 1.554
_refine_diff_density_min -0.929
_refine_diff_density_rms 0.220
_refine_ls_extinction_method none
_refine_ls_goodness_of_fit_ref 1.094
_refine_ls_hydrogen_treatment constr
_refine_ls_matrix_type full
_refine_ls_number_parameters 119
_refine_ls_number_reflns 6135
_refine_ls_number_restraints 183
_refine_ls_restrained_S_all 1.088
_refine_ls_R_factor_all 0.1614
_refine_ls_R_factor_gt 0.1166
_refine_ls_shift/su_max 0.000
_refine_ls_shift/su_mean 0.000
_refine_ls_structure_factor_coef Fsqd
_refine_ls_weighting_details 'w=1/[\s^2^(Fo^2^)+(0.2000P)^2^] where P=(Fo^2^+2Fc^2^)/3'
_refine_ls_weighting_scheme calc
_refine_ls_wR_factor_gt 0.3031
_refine_ls_wR_factor_ref 0.3725
_reflns_Friedel_coverage 0.000
_reflns_number_gt 3569
_reflns_number_total 6135
_reflns_threshold_expression 'I > 2\s(I)'
_cod_data_source_file c7cc04392a7.cif
_cod_data_source_block L1
_cod_original_cell_volume 899.9(3)
_cod_database_code 7120544
_shelx_shelxl_version_number 2014/7
_shelx_space_group_comment
;
The symmetry employed for this shelxl refinement is uniquely defined
by the following loop, which should always be used as a source of
symmetry information in preference to the above space-group names.
They are only intended as comments.
;
_shelx_estimated_absorpt_t_min 0.707
_shelx_estimated_absorpt_t_max 0.829

loop_
_space_group_symop_operation_xyz
'x, y, z'
'-x, y+1/2, -z+1/2'
'-x, -y, -z'
'x, -y-1/2, z-1/2'

loop_
_atom_site_label
_atom_site_type_symbol
_atom_site_fract_x
_atom_site_fract_y
_atom_site_fract_z
_atom_site_U_iso_or_equiv
_atom_site_adp_type
_atom_site_occupancy
_atom_site_site_symmetry_order
_atom_site_calc_flag
_atom_site_refinement_flags_posn
_atom_site_refinement_flags_adp
Fe1 Fe 0.71356(18) 0.67986(15) 0.66520(11) 0.0446(6) Uani 1 1 d . U
N1 N 1.0105(14) 0.5286(9) 0.9505(8) 0.061(3) Uani 1 1 d . U
C1 C 0.8890(16) 0.4893(10) 0.8620(9) 0.054(3) Uani 1 1 d . U
H1 H 0.8006 0.4301 0.8716 0.065 Uiso 1 1 calc R U
C2 C 0.8816(14) 0.5322(10) 0.7467(9) 0.049(2) Uani 1 1 d . U
C3 C 0.9838(14) 0.6351(10) 0.7098(9) 0.049(2) Uani 1 1 d . U
H3 H 1.0750 0.6866 0.7572 0.059 Uiso 1 1 calc R U
C4 C 0.9232(15) 0.6449(12) 0.5908(10) 0.055(3) Uani 1 1 d . U
H4 H 0.9672 0.7035 0.5456 0.066 Uiso 1 1 calc R U
C5 C 0.7812(15) 0.5487(11) 0.5507(9) 0.058(3) Uani 1 1 d . U
H5 H 0.7180 0.5327 0.4750 0.069 Uiso 1 1 calc R U
C6 C 0.7549(14) 0.4828(10) 0.6468(9) 0.048(2) Uani 1 1 d . U
H6 H 0.6682 0.4173 0.6452 0.058 Uiso 1 1 calc R U
C7 C 0.5913(18) 0.7533(12) 0.7812(11) 0.069(3) Uani 1 1 d . U
H7 H 0.6111 0.7229 0.8556 0.083 Uiso 1 1 calc R U
C8 C 0.6897(18) 0.8555(12) 0.7410(12) 0.067(3) Uani 1 1 d . U
H8 H 0.7864 0.9045 0.7859 0.080 Uiso 1 1 calc R U
C9 C 0.617(2) 0.8691(13) 0.6243(12) 0.074(3) Uani 1 1 d . U
H9 H 0.6547 0.9295 0.5780 0.089 Uiso 1 1 calc R U
C10 C 0.4763(17) 0.7770(13) 0.5880(11) 0.068(3) Uani 1 1 d . U
H10 H 0.4079 0.7642 0.5129 0.082 Uiso 1 1 calc R U
C11 C 0.4552(16) 0.7080(12) 0.6811(11) 0.063(3) Uani 1 1 d . U
H11 H 0.3677 0.6430 0.6796 0.076 Uiso 1 1 calc R U

loop_
_atom_site_aniso_label
_atom_site_aniso_U_11
_atom_site_aniso_U_22
_atom_site_aniso_U_33
_atom_site_aniso_U_23
_atom_site_aniso_U_13
_atom_site_aniso_U_12
Fe1 0.0430(10) 0.0334(9) 0.0598(12) -0.0004(6) 0.0179(8) 0.0028(5)
N1 0.062(6) 0.051(5) 0.065(6) 0.008(4) 0.006(5) 0.004(5)
C1 0.055(6) 0.040(5) 0.067(6) 0.003(4) 0.014(5) 0.008(5)
C2 0.044(5) 0.038(5) 0.063(5) 0.002(4) 0.013(4) 0.008(4)
C3 0.038(5) 0.044(5) 0.065(6) 0.002(4) 0.012(4) 0.007(4)
C4 0.046(5) 0.055(6) 0.069(6) 0.007(5) 0.024(5) 0.010(4)
C5 0.058(6) 0.052(6) 0.064(6) -0.008(4) 0.021(5) 0.013(5)
C6 0.044(5) 0.040(5) 0.061(6) -0.002(4) 0.014(4) 0.001(4)
C7 0.071(7) 0.067(7) 0.078(7) -0.011(5) 0.036(5) 0.004(5)
C8 0.064(7) 0.050(6) 0.093(7) -0.019(5) 0.032(5) 0.003(5)
C9 0.078(8) 0.055(6) 0.093(8) 0.005(5) 0.030(6) 0.020(5)
C10 0.062(6) 0.069(7) 0.074(7) -0.007(5) 0.019(5) 0.024(5)
C11 0.047(5) 0.056(6) 0.094(8) -0.010(5) 0.031(5) 0.010(5)

loop_
_atom_type_symbol
_atom_type_description
_atom_type_scat_dispersion_real
_atom_type_scat_dispersion_imag
_atom_type_scat_source
C C 0.0033 0.0016 'International Tables Vol C Tables 4.2.6.8 and 6.1.1.4'
H H 0.0000 0.0000 'International Tables Vol C Tables 4.2.6.8 and 6.1.1.4'
N N 0.0061 0.0033 'International Tables Vol C Tables 4.2.6.8 and 6.1.1.4'
Fe Fe 0.3463 0.8444 'International Tables Vol C Tables 4.2.6.8 and 6.1.1.4'

loop_
_geom_angle_atom_site_label_1
_geom_angle_atom_site_label_2
_geom_angle_atom_site_label_3
_geom_angle
_geom_angle_site_symmetry_3
C3 Fe1 C8 106.4(5) .
C3 Fe1 C7 121.1(5) .
C8 Fe1 C7 41.4(5) .
C3 Fe1 C6 68.7(4) .
C8 Fe1 C6 159.9(5) .
C7 Fe1 C6 123.1(5) .
C3 Fe1 C2 41.5(4) .
C8 Fe1 C2 122.6(5) .
C7 Fe1 C2 105.8(5) .
C6 Fe1 C2 40.8(4) .
C3 Fe1 C10 158.9(5) .
C8 Fe1 C10 67.2(5) .
C7 Fe1 C10 68.4(5) .
C6 Fe1 C10 124.2(5) .
C2 Fe1 C10 159.0(5) .
C3 Fe1 C11 159.1(5) .
C8 Fe1 C11 68.2(5) .
C7 Fe1 C11 41.4(5) .
C6 Fe1 C11 109.1(5) .
C2 Fe1 C11 123.1(5) .
C10 Fe1 C11 39.4(5) .
C3 Fe1 C9 122.8(5) .
C8 Fe1 C9 39.6(5) .
C7 Fe1 C9 68.2(5) .
C6 Fe1 C9 159.3(5) .
C2 Fe1 C9 158.8(5) .
C10 Fe1 C9 39.7(5) .
C11 Fe1 C9 66.7(5) .
C3 Fe1 C4 40.0(4) .
C8 Fe1 C4 121.6(5) .
C7 Fe1 C4 157.1(5) .
C6 Fe1 C4 67.9(5) .
C2 Fe1 C4 68.5(4) .
C10 Fe1 C4 124.6(5) .
C11 Fe1 C4 160.1(5) .
C9 Fe1 C4 108.7(5) .
C3 Fe1 C5 67.8(4) .
C8 Fe1 C5 158.0(5) .
C7 Fe1 C5 160.0(5) .
C6 Fe1 C5 39.9(4) .
C2 Fe1 C5 68.0(4) .
C10 Fe1 C5 110.1(5) .
C11 Fe1 C5 124.7(5) .
C9 Fe1 C5 124.3(5) .
C4 Fe1 C5 40.4(4) .
C1 N1 N1 112.2(14) 3_767
N1 C1 C2 123.5(12) .
N1 C1 H1 118.3 .
C2 C1 H1 118.3 .
C6 C2 C3 106.4(9) .
C6 C2 C1 124.1(10) .
C3 C2 C1 129.3(9) .
C6 C2 Fe1 69.6(5) .
C3 C2 Fe1 68.8(5) .
C1 C2 Fe1 122.9(7) .
C4 C3 C2 108.7(9) .
C4 C3 Fe1 71.5(6) .
C2 C3 Fe1 69.6(6) .
C4 C3 H3 125.6 .
C2 C3 H3 125.6 .
Fe1 C3 H3 124.8 .
C3 C4 C5 108.0(10) .
C3 C4 Fe1 68.4(6) .
C5 C4 Fe1 70.6(6) .
C3 C4 H4 126.0 .
C5 C4 H4 126.0 .
Fe1 C4 H4 126.5 .
C6 C5 C4 107.5(10) .
C6 C5 Fe1 68.1(6) .
C4 C5 Fe1 69.0(6) .
C6 C5 H5 126.3 .
C4 C5 H5 126.3 .
Fe1 C5 H5 128.2 .
C5 C6 C2 109.3(11) .
C5 C6 Fe1 72.0(6) .
C2 C6 Fe1 69.6(6) .
C5 C6 H6 125.3 .
C2 C6 H6 125.3 .
Fe1 C6 H6 124.7 .
C8 C7 C11 105.0(12) .
C8 C7 Fe1 69.3(7) .
C11 C7 Fe1 69.7(7) .
C8 C7 H7 127.5 .
C11 C7 H7 127.5 .
Fe1 C7 H7 125.1 .
C9 C8 C7 108.7(12) .
C9 C8 Fe1 71.3(7) .
C7 C8 Fe1 69.3(7) .
C9 C8 H8 125.6 .
C7 C8 H8 125.6 .
Fe1 C8 H8 125.3 .
C8 C9 C10 108.6(12) .
C8 C9 Fe1 69.1(7) .
C10 C9 Fe1 69.5(7) .
C8 C9 H9 125.7 .
C10 C9 H9 125.7 .
Fe1 C9 H9 127.3 .
C11 C10 C9 109.1(12) .
C11 C10 Fe1 70.3(7) .
C9 C10 Fe1 70.9(7) .
C11 C10 H10 125.5 .
C9 C10 H10 125.5 .
Fe1 C10 H10 124.9 .
C10 C11 C7 108.6(13) .
C10 C11 Fe1 70.2(7) .
C7 C11 Fe1 68.8(7) .
C10 C11 H11 125.7 .
C7 C11 H11 125.7 .
Fe1 C11 H11 126.8 .

loop_
_geom_bond_atom_site_label_1
_geom_bond_atom_site_label_2
_geom_bond_distance
_geom_bond_site_symmetry_2
Fe1 C3 2.026(10) .
Fe1 C8 2.031(12) .
Fe1 C7 2.032(12) .
Fe1 C6 2.037(10) .
Fe1 C2 2.037(10) .
Fe1 C10 2.042(11) .
Fe1 C11 2.044(11) .
Fe1 C9 2.060(12) .
Fe1 C4 2.066(11) .
Fe1 C5 2.088(10) .
N1 C1 1.277(14) .
N1 N1 1.386(18) 3_767
C1 C2 1.457(14) .
C1 H1 0.9300 .
C2 C6 1.421(14) .
C2 C3 1.441(14) .
C3 C4 1.401(14) .
C3 H3 0.9300 .
C4 C5 1.435(16) .
C4 H4 0.9300 .
C5 C6 1.408(16) .
C5 H5 0.9300 .
C6 H6 0.9300 .
C7 C8 1.437(18) .
C7 C11 1.442(17) .
C7 H7 0.9300 .
C8 C9 1.385(17) .
C8 H8 0.9300 .
C9 C10 1.392(19) .
C9 H9 0.9300 .
C10 C11 1.379(16) .
C10 H10 0.9300 .
C11 H11 0.9300 .
